data_7701325
loop_
_publ_author_name
'Jiang, Tao'
'Zhang, Kang'
'Shen, Yunjun'
'Hamdaoui, Mustapha'
'Dontha, Rakesh'
'Liu, Jiyong'
'Spingler, Bernhard'
'Duttwyler, Simon'

_publ_section_title
;
 The 12-ethynylmonocarba-closo-dodecaborate anion as a versatile ligand
 for Cu(I) alkyne and heterobimetallic Cu(I)/M(II) (M = Pd, Pt) alkynide
 complexes
;
_journal_name_full 'Dalton Transactions'
_journal_paper_doi 10.1039/C9DT03272J
_journal_year 2019
_chemical_formula_moiety 'C9 H26 B11 Cu N2'
_chemical_formula_sum 'C9 H26 B11 Cu N2'
_chemical_formula_weight 344.77
_space_group_crystal_system monoclinic
_space_group_IT_number 15
_space_group_name_Hall '-C 2yc'
_space_group_name_H-M_alt 'C 1 2/c 1'
_symmetry_space_group_name_Hall '-C 2yc'
_symmetry_space_group_name_H-M 'C 1 2/c 1'
_atom_sites_solution_hydrogens mixed
_atom_sites_solution_primary dual
_audit_creation_date 2019-02-21
_audit_creation_method
;
Olex2 1.2
(compiled 2018.05.29 svn.r3508 for OlexSys, GUI svn.r5506)
;
_audit_update_record
;
2019-04-17 deposited with the CCDC.    2019-10-09 downloaded from the CCDC.
;
_cell_angle_alpha 90
_cell_angle_beta 102.529(2)
_cell_angle_gamma 90
_cell_formula_units_Z 8
_cell_length_a 27.1076(7)
_cell_length_b 7.1263(2)
_cell_length_c 19.4860(5)
_cell_measurement_reflns_used 3790
_cell_measurement_temperature 170(2)
_cell_measurement_theta_max 54.84
_cell_measurement_theta_min 2.91
_cell_volume 3674.60(17)
_computing_cell_refinement 'SAINT v8.37A (Bruker, 2015)'
_computing_data_reduction 'SAINT v8.37A (Bruker, 2015)'
_computing_molecular_graphics 'Olex2 (Dolomanov et al., 2009)'
_computing_publication_material 'Olex2 (Dolomanov et al., 2009)'
_computing_structure_refinement 'ShelXL (Sheldrick, 2015)'
_computing_structure_solution 'ShelXT (Sheldrick, 2015)'
_diffrn_ambient_temperature 170.0
_diffrn_measured_fraction_theta_full 0.997
_diffrn_measured_fraction_theta_max 0.997
_diffrn_measurement_device_type 'Bruker APEX-II CCD'
_diffrn_measurement_method '\f and \w scans'
_diffrn_radiation_type GaK\a
_diffrn_radiation_wavelength 1.34139
_diffrn_reflns_av_R_equivalents 0.0975
_diffrn_reflns_av_unetI/netI 0.0806
_diffrn_reflns_Laue_measured_fraction_full 0.997
_diffrn_reflns_Laue_measured_fraction_max 0.997
_diffrn_reflns_limit_h_max 32
_diffrn_reflns_limit_h_min -32
_diffrn_reflns_limit_k_max 8
_diffrn_reflns_limit_k_min -6
_diffrn_reflns_limit_l_max 23
_diffrn_reflns_limit_l_min -23
_diffrn_reflns_number 19016
_diffrn_reflns_point_group_measured_fraction_full 0.997
_diffrn_reflns_point_group_measured_fraction_max 0.997
_diffrn_reflns_theta_full 53.594
_diffrn_reflns_theta_max 54.938
_diffrn_reflns_theta_min 2.906
_diffrn_standards_number 0
_exptl_absorpt_coefficient_mu 6.329
_exptl_absorpt_correction_T_max 0.7508
_exptl_absorpt_correction_T_min 0.5355
_exptl_absorpt_correction_type multi-scan
_exptl_absorpt_process_details
'SADABS-2016/2 (Bruker,2016/2) was used for absorption correction. wR2(int) was 0.1776 before and 0.0678 after correction. The Ratio of minimum to maximum transmission is 0.7132. The \l/2 correction factor is Not present.'
_exptl_crystal_colour colourless
_exptl_crystal_colour_primary colourless
_exptl_crystal_density_diffrn 1.246
_exptl_crystal_description prism
_exptl_crystal_F_000 1424
_exptl_crystal_size_max 0.1
_exptl_crystal_size_mid 0.01
_exptl_crystal_size_min 0.005
_refine_diff_density_max 0.266
_refine_diff_density_min -0.367
_refine_diff_density_rms 0.069
_refine_ls_extinction_method none
_refine_ls_goodness_of_fit_ref 1.013
_refine_ls_hydrogen_treatment mixed
_refine_ls_matrix_type full
_refine_ls_number_parameters 227
_refine_ls_number_reflns 3494
_refine_ls_number_restraints 0
_refine_ls_restrained_S_all 1.013
_refine_ls_R_factor_all 0.0940
_refine_ls_R_factor_gt 0.0485
_refine_ls_shift/su_max 0.001
_refine_ls_shift/su_mean 0.000
_refine_ls_structure_factor_coef Fsqd
_refine_ls_weighting_details 'w=1/[\s^2^(Fo^2^)+(0.0291P)^2^+5.8243P] where P=(Fo^2^+2Fc^2^)/3'
_refine_ls_weighting_scheme calc
_refine_ls_wR_factor_gt 0.0841
_refine_ls_wR_factor_ref 0.1006
_reflns_Friedel_coverage 0.000
_reflns_number_gt 2343
_reflns_number_total 3494
_reflns_threshold_expression 'I > 2\s(I)'
_cod_data_source_file c9dt03272j2.cif
_cod_data_source_block wmj18021_0m
_cod_database_code 7701325
_shelx_shelxl_version_number 2014/7
_shelx_space_group_comment
;
The symmetry employed for this shelxl refinement is uniquely defined
by the following loop, which should always be used as a source of
symmetry information in preference to the above space-group names.
They are only intended as comments.
;
_shelx_estimated_absorpt_t_max 0.969
_shelx_estimated_absorpt_t_min 0.570
_olex2_refinement_description
;
1. Fixed Uiso
 At 1.2 times of:
  All B(H) groups, All C(H) groups, All C(H,H) groups
 At 1.5 times of:
  All C(H,H,H) groups
2.a Secondary CH2 refined with riding coordinates:
 C6(H6A,H6B)
2.b Idealised Me refined as rotating group:
 C4(H4A,H4B,H4C), C8(H8A,H8B,H8C), C9(H9A,H9B,H9C)
2.c Boron cage BH refined with riding coordinates:
 B2(H2), B3(H3A), B4(H4), B5(H5), B6(H6), B7(H7), B8(H8), B9(H9), B10(H10),
 B11(H11)
2.d Boron cage BH refined with riding coordinates and stretchable bonds:
 C1(H1A)
;
_olex2_submission_special_instructions 'No special instructions were received'

loop_
_space_group_symop_operation_xyz
'x, y, z'
'-x, y, -z+1/2'
'x+1/2, y+1/2, z'
'-x+1/2, y+1/2, -z+1/2'
'-x, -y, -z'
'x, -y, z-1/2'
'-x+1/2, -y+1/2, -z'
'x+1/2, -y+1/2, z-1/2'

loop_
_atom_site_label
_atom_site_type_symbol
_atom_site_fract_x
_atom_site_fract_y
_atom_site_fract_z
_atom_site_U_iso_or_equiv
_atom_site_adp_type
_atom_site_occupancy
_atom_site_site_symmetry_order
_atom_site_calc_flag
_atom_site_refinement_flags_posn
Cu1 Cu 0.68597(2) 0.42340(7) 0.30577(2) 0.02506(16) Uani 1 1 d .
N1 N 0.72030(12) 0.6241(4) 0.36747(15) 0.0282(8) Uani 1 1 d .
H1 H 0.7485(13) 0.647(5) 0.3632(18) 0.033(12) Uiso 1 1 d .
N2 N 0.61723(11) 0.4786(5) 0.32231(16) 0.0272(7) Uani 1 1 d .
H2A H 0.5985(13) 0.370(5) 0.3152(17) 0.036(11) Uiso 1 1 d .
H2B H 0.6031(14) 0.564(6) 0.293(2) 0.048(13) Uiso 1 1 d .
C1 C 0.54051(13) -0.0650(5) 0.09665(17) 0.0258(8) Uani 1 1 d .
H1A H 0.5113(10) -0.1204(19) 0.0689(10) 0.031 Uiso 1 1 calc GR
C2 C 0.68826(13) 0.2179(5) 0.23577(17) 0.0251(8) Uani 1 1 d .
C3 C 0.73059(14) 0.2710(6) 0.26297(19) 0.0331(10) Uani 1 1 d .
C4 C 0.72712(15) 0.9264(5) 0.4270(2) 0.0436(10) Uani 1 1 d .
H4A H 0.7630 0.9146 0.4262 0.065 Uiso 1 1 calc GR
H4B H 0.7235 0.9468 0.4754 0.065 Uiso 1 1 calc GR
H4C H 0.7126 1.0331 0.3978 0.065 Uiso 1 1 calc GR
C5 C 0.69990(13) 0.7498(5) 0.39877(17) 0.0276(8) Uani 1 1 d .
C6 C 0.64640(13) 0.7362(5) 0.40602(18) 0.0284(9) Uani 1 1 d .
H6A H 0.6266 0.8268 0.3725 0.034 Uiso 1 1 calc R
H6B H 0.6454 0.7806 0.4538 0.034 Uiso 1 1 calc R
C7 C 0.61818(12) 0.5474(5) 0.39501(17) 0.0273(9) Uani 1 1 d .
C8 C 0.64386(13) 0.3980(5) 0.44664(17) 0.0329(9) Uani 1 1 d .
H8A H 0.6257 0.2788 0.4364 0.049 Uiso 1 1 calc GR
H8B H 0.6435 0.4372 0.4947 0.049 Uiso 1 1 calc GR
H8C H 0.6789 0.3820 0.4420 0.049 Uiso 1 1 calc GR
C9 C 0.56403(13) 0.5775(6) 0.4038(2) 0.0427(10) Uani 1 1 d .
H9A H 0.5472 0.6697 0.3693 0.064 Uiso 1 1 calc GR
H9B H 0.5646 0.6236 0.4513 0.064 Uiso 1 1 calc GR
H9C H 0.5456 0.4583 0.3964 0.064 Uiso 1 1 calc GR
B2 B 0.53226(14) 0.0806(6) 0.16251(19) 0.0257(9) Uani 1 1 d .
H2 H 0.4951 0.1158 0.1757 0.031 Uiso 1 1 calc R
B3 B 0.56018(14) -0.1447(6) 0.1805(2) 0.0257(10) Uani 1 1 d .
H3A H 0.5414 -0.2576 0.2056 0.031 Uiso 1 1 calc R
B4 B 0.59364(14) -0.1966(6) 0.1140(2) 0.0251(9) Uani 1 1 d .
H4 H 0.5967 -0.3439 0.0954 0.030 Uiso 1 1 calc R
B5 B 0.58681(15) -0.0036(6) 0.0553(2) 0.0244(9) Uani 1 1 d .
H5 H 0.5855 -0.0234 -0.0021 0.029 Uiso 1 1 calc R
B6 B 0.54926(15) 0.1664(6) 0.0856(2) 0.0247(9) Uani 1 1 d .
H6 H 0.5231 0.2591 0.0479 0.030 Uiso 1 1 calc R
B7 B 0.58849(14) 0.0531(6) 0.22777(19) 0.0227(9) Uani 1 1 d .
H7 H 0.5891 0.0717 0.2850 0.027 Uiso 1 1 calc R
B8 B 0.62674(14) -0.1188(6) 0.1977(2) 0.0244(9) Uani 1 1 d .
H8 H 0.6526 -0.2136 0.2350 0.029 Uiso 1 1 calc R
B9 B 0.64322(15) -0.0317(6) 0.1200(2) 0.0250(10) Uani 1 1 d .
H9 H 0.6799 -0.0691 0.1058 0.030 Uiso 1 1 calc R
B10 B 0.61529(14) 0.1951(6) 0.1023(2) 0.0250(9) Uani 1 1 d .
H10 H 0.6336 0.3080 0.0766 0.030 Uiso 1 1 calc R
B11 B 0.58115(14) 0.2473(6) 0.16869(19) 0.0221(9) Uani 1 1 d .
H11 H 0.5768 0.3945 0.1867 0.027 Uiso 1 1 calc R
B12 B 0.64008(14) 0.1247(5) 0.1908(2) 0.0225(9) Uani 1 1 d .
H3 H 0.7636(12) 0.282(5) 0.2712(17) 0.027 Uiso 1 1 d R

loop_
_atom_site_aniso_label
_atom_site_aniso_U_11
_atom_site_aniso_U_22
_atom_site_aniso_U_33
_atom_site_aniso_U_23
_atom_site_aniso_U_13
_atom_site_aniso_U_12
Cu1 0.0234(3) 0.0308(3) 0.0228(3) -0.0060(3) 0.0091(2) -0.0024(3)
N1 0.0287(19) 0.033(2) 0.0258(17) -0.0028(14) 0.0117(14) -0.0035(16)
N2 0.0267(18) 0.030(2) 0.0252(17) -0.0081(15) 0.0067(14) -0.0036(16)
C1 0.0242(18) 0.029(2) 0.0230(18) -0.0027(17) 0.0033(15) -0.0056(17)
C2 0.027(2) 0.030(2) 0.0222(18) -0.0062(16) 0.0130(16) -0.0019(17)
C3 0.024(2) 0.042(3) 0.036(2) -0.0141(19) 0.0124(18) -0.006(2)
C4 0.051(3) 0.033(2) 0.044(2) -0.006(2) 0.005(2) -0.006(2)
C5 0.034(2) 0.025(2) 0.0223(19) 0.0035(16) 0.0029(16) -0.0011(18)
C6 0.036(2) 0.026(2) 0.0223(18) -0.0043(16) 0.0063(16) 0.0039(18)
C7 0.0252(19) 0.037(2) 0.0223(18) -0.0066(17) 0.0102(15) 0.0018(17)
C8 0.039(2) 0.034(2) 0.029(2) 0.0017(18) 0.0135(17) -0.0033(19)
C9 0.032(2) 0.055(3) 0.046(2) -0.017(2) 0.0189(18) 0.004(2)
B2 0.023(2) 0.030(3) 0.024(2) 0.001(2) 0.0054(16) 0.003(2)
B3 0.024(2) 0.028(2) 0.026(2) 0.0033(18) 0.0072(18) -0.0032(19)
B4 0.027(2) 0.022(2) 0.028(2) 0.0010(18) 0.0069(18) 0.0018(19)
B5 0.028(2) 0.026(2) 0.022(2) -0.0006(18) 0.0107(18) -0.0036(18)
B6 0.026(2) 0.024(2) 0.025(2) 0.0021(18) 0.0068(18) 0.0005(19)
B7 0.024(2) 0.024(2) 0.022(2) 0.0019(17) 0.0079(16) 0.0013(18)
B8 0.024(2) 0.025(3) 0.025(2) 0.0034(18) 0.0061(17) -0.0012(18)
B9 0.025(2) 0.026(3) 0.027(2) -0.0016(18) 0.0103(17) 0.0015(18)
B10 0.025(2) 0.027(3) 0.024(2) -0.0033(18) 0.0096(18) -0.0020(19)
B11 0.025(2) 0.022(2) 0.021(2) 0.0002(17) 0.0082(17) 0.0013(18)
B12 0.022(2) 0.022(2) 0.026(2) -0.0025(17) 0.0096(17) -0.0003(18)

loop_
_atom_type_symbol
_atom_type_description
_atom_type_scat_dispersion_real
_atom_type_scat_dispersion_imag
_atom_type_scat_source
C C 0.0150 0.0070 'International Tables Vol C Tables 4.2.6.8 and 6.1.1.4'
H H 0.0000 0.0000 'International Tables Vol C Tables 4.2.6.8 and 6.1.1.4'
B B 0.0070 0.0030 'International Tables Vol C Tables 4.2.6.8 and 6.1.1.4'
Cu Cu -2.9170 3.6940 'International Tables Vol C Tables 4.2.6.8 and 6.1.1.4'
N N 0.0250 0.0140 'International Tables Vol C Tables 4.2.6.8 and 6.1.1.4'

loop_
_geom_angle_atom_site_label_1
_geom_angle_atom_site_label_2
_geom_angle_atom_site_label_3
_geom_angle
N1 Cu1 N2 95.30(13)
N1 Cu1 C2 149.71(14)
N2 Cu1 C2 114.82(13)
C3 Cu1 N1 114.37(15)
C3 Cu1 N2 150.28(15)
C3 Cu1 C2 35.74(13)
Cu1 N1 H1 115(3)
C5 N1 Cu1 127.3(3)
C5 N1 H1 116(3)
Cu1 N2 H2A 108(2)
Cu1 N2 H2B 109(3)
H2A N2 H2B 110(3)
C7 N2 Cu1 113.1(2)
C7 N2 H2A 108(2)
C7 N2 H2B 108(3)
B2 C1 H1A 117.2
B3 C1 H1A 117.4
B3 C1 B2 62.9(2)
B4 C1 H1A 117.1
B4 C1 B2 115.6(3)
B4 C1 B3 63.0(2)
B5 C1 H1A 117.0
B5 C1 B2 115.7(3)
B5 C1 B3 115.7(3)
B5 C1 B4 63.3(2)
B6 C1 H1A 117.4
B6 C1 B2 62.9(2)
B6 C1 B3 115.2(3)
B6 C1 B4 115.5(3)
B6 C1 B5 63.0(2)
C3 C2 Cu1 69.1(2)
C3 C2 B12 167.6(3)
B12 C2 Cu1 123.2(2)
Cu1 C3 H3 125(2)
C2 C3 Cu1 75.2(2)
C2 C3 H3 160(2)
H4A C4 H4B 109.5
H4A C4 H4C 109.5
H4B C4 H4C 109.5
C5 C4 H4A 109.5
C5 C4 H4B 109.5
C5 C4 H4C 109.5
N1 C5 C4 122.3(3)
N1 C5 C6 122.1(3)
C6 C5 C4 115.5(3)
C5 C6 H6A 107.2
C5 C6 H6B 107.2
C5 C6 C7 120.6(3)
H6A C6 H6B 106.8
C7 C6 H6A 107.2
C7 C6 H6B 107.2
N2 C7 C6 109.0(3)
N2 C7 C8 107.9(3)
N2 C7 C9 109.4(3)
C8 C7 C6 112.1(3)
C8 C7 C9 109.6(3)
C9 C7 C6 108.8(3)
C7 C8 H8A 109.5
C7 C8 H8B 109.5
C7 C8 H8C 109.5
H8A C8 H8B 109.5
H8A C8 H8C 109.5
H8B C8 H8C 109.5
C7 C9 H9A 109.5
C7 C9 H9B 109.5
C7 C9 H9C 109.5
H9A C9 H9B 109.5
H9A C9 H9C 109.5
H9B C9 H9C 109.5
C1 B2 H2 125.5
C1 B2 B3 58.5(2)
C1 B2 B6 58.1(2)
C1 B2 B7 103.9(3)
C1 B2 B11 104.0(3)
B3 B2 H2 121.5
B6 B2 H2 121.9
B6 B2 B3 107.5(3)
B6 B2 B7 107.7(3)
B7 B2 H2 122.5
B7 B2 B3 59.7(2)
B11 B2 H2 122.2
B11 B2 B3 108.3(3)
B11 B2 B6 59.7(2)
B11 B2 B7 60.6(2)
C1 B3 B2 58.5(2)
C1 B3 H3A 125.5
C1 B3 B4 58.2(2)
C1 B3 B7 104.2(3)
C1 B3 B8 104.0(3)
B2 B3 H3A 121.3
B4 B3 B2 107.9(3)
B4 B3 H3A 121.5
B7 B3 B2 60.0(2)
B7 B3 H3A 122.2
B7 B3 B4 108.3(3)
B7 B3 B8 60.6(2)
B8 B3 B2 108.4(3)
B8 B3 H3A 122.2
B8 B3 B4 60.0(2)
C1 B4 B3 58.8(2)
C1 B4 H4 125.2
C1 B4 B5 58.3(2)
C1 B4 B8 104.5(3)
C1 B4 B9 104.3(3)
B3 B4 H4 121.2
B5 B4 B3 108.1(3)
B5 B4 H4 121.5
B8 B4 B3 60.0(2)
B8 B4 H4 122.2
B8 B4 B5 108.2(3)
B9 B4 B3 108.4(3)
B9 B4 H4 122.3
B9 B4 B5 59.9(2)
B9 B4 B8 60.4(2)
C1 B5 B4 58.4(2)
C1 B5 H5 125.3
C1 B5 B6 58.4(2)
C1 B5 B9 104.4(3)
C1 B5 B10 104.2(3)
B4 B5 H5 121.5
B6 B5 B4 107.7(3)
B6 B5 H5 121.7
B6 B5 B9 108.1(3)
B6 B5 B10 59.7(2)
B9 B5 B4 60.0(2)
B9 B5 H5 122.1
B9 B5 B10 60.6(2)
B10 B5 B4 108.3(3)
B10 B5 H5 122.2
C1 B6 B2 59.0(2)
C1 B6 B5 58.6(2)
C1 B6 H6 125.0
C1 B6 B10 104.8(3)
C1 B6 B11 105.0(3)
B2 B6 H6 121.0
B5 B6 B2 108.7(3)
B5 B6 H6 121.0
B10 B6 B2 109.0(3)
B10 B6 B5 60.3(2)
B10 B6 H6 121.8
B11 B6 B2 60.0(2)
B11 B6 B5 109.2(3)
B11 B6 H6 121.7
B11 B6 B10 61.0(2)
B2 B7 H7 121.8
B2 B7 B8 108.1(3)
B2 B7 B11 59.5(2)
B2 B7 B12 107.9(3)
B3 B7 B2 60.3(2)
B3 B7 H7 121.7
B3 B7 B8 59.9(2)
B3 B7 B11 107.9(3)
B3 B7 B12 107.9(3)
B8 B7 H7 121.6
B11 B7 H7 121.8
B11 B7 B8 108.2(3)
B12 B7 H7 121.7
B12 B7 B8 60.0(2)
B12 B7 B11 60.3(2)
B3 B8 B7 59.6(2)
B3 B8 H8 122.0
B3 B8 B9 107.9(3)
B3 B8 B12 107.6(3)
B4 B8 B3 60.1(2)
B4 B8 B7 107.6(3)
B4 B8 H8 121.9
B4 B8 B9 59.8(2)
B4 B8 B12 107.8(3)
B7 B8 H8 121.9
B7 B8 B12 59.9(2)
B9 B8 B7 108.1(3)
B9 B8 H8 121.6
B9 B8 B12 60.3(2)
B12 B8 H8 121.8
B4 B9 B8 59.8(2)
B4 B9 H9 121.9
B4 B9 B10 107.7(3)
B4 B9 B12 107.5(3)
B5 B9 B4 60.1(2)
B5 B9 B8 107.9(3)
B5 B9 H9 121.9
B5 B9 B10 59.7(2)
B5 B9 B12 107.5(3)
B8 B9 H9 121.8
B8 B9 B10 107.7(3)
B8 B9 B12 59.9(2)
B10 B9 H9 122.0
B10 B9 B12 59.7(2)
B12 B9 H9 122.1
B5 B10 B9 59.7(2)
B5 B10 H10 121.9
B5 B10 B11 107.8(3)
B5 B10 B12 107.8(3)
B6 B10 B5 60.0(2)
B6 B10 B9 107.6(3)
B6 B10 H10 122.2
B6 B10 B11 59.5(2)
B6 B10 B12 107.5(3)
B9 B10 H10 121.7
B11 B10 B9 108.3(3)
B11 B10 H10 121.7
B12 B10 B9 60.3(2)
B12 B10 H10 121.7
B12 B10 B11 60.3(2)
B2 B11 B7 59.9(2)
B2 B11 B10 108.1(3)
B2 B11 H11 121.5
B2 B11 B12 107.8(3)
B6 B11 B2 60.3(2)
B6 B11 B7 107.6(3)
B6 B11 B10 59.6(2)
B6 B11 H11 122.1
B6 B11 B12 107.2(3)
B7 B11 B10 107.6(3)
B7 B11 H11 121.9
B7 B11 B12 59.8(2)
B10 B11 H11 121.9
B10 B11 B12 59.7(2)
B12 B11 H11 122.1
C2 B12 B7 122.1(3)
C2 B12 B8 122.1(3)
C2 B12 B9 121.7(3)
C2 B12 B10 121.3(3)
C2 B12 B11 121.6(3)
B7 B12 B8 60.0(2)
B7 B12 B9 107.8(3)
B7 B12 B11 59.9(2)
B8 B12 B9 59.8(2)
B8 B12 B11 107.9(3)
B10 B12 B7 107.9(3)
B10 B12 B8 107.9(3)
B10 B12 B9 60.0(2)
B10 B12 B11 60.0(2)
B11 B12 B9 107.9(3)

loop_
_geom_bond_atom_site_label_1
_geom_bond_atom_site_label_2
_geom_bond_distance
Cu1 N1 1.967(3)
Cu1 N2 1.998(3)
Cu1 C2 2.011(3)
Cu1 C3 1.943(4)
N1 H1 0.80(3)
N1 C5 1.276(4)
N2 H2A 0.92(4)
N2 H2B 0.87(4)
N2 C7 1.494(4)
C1 H1A 0.94(3)
C1 B2 1.702(5)
C1 B3 1.702(5)
C1 B4 1.690(5)
C1 B5 1.689(5)
C1 B6 1.686(5)
C2 C3 1.215(4)
C2 B12 1.555(5)
C3 H3 0.88(3)
C4 H4A 0.9800
C4 H4B 0.9800
C4 H4C 0.9800
C4 C5 1.501(5)
C5 C6 1.490(5)
C6 H6A 0.9900
C6 H6B 0.9900
C6 C7 1.539(5)
C7 C8 1.525(5)
C7 C9 1.529(4)
C8 H8A 0.9800
C8 H8B 0.9800
C8 H8C 0.9800
C9 H9A 0.9800
C9 H9B 0.9800
C9 H9C 0.9800
B2 H2 1.1200
B2 B3 1.777(6)
B2 B6 1.769(5)
B2 B7 1.771(5)
B2 B11 1.764(5)
B3 H3A 1.1200
B3 B4 1.773(5)
B3 B7 1.766(6)
B3 B8 1.772(5)
B4 H4 1.1200
B4 B5 1.773(6)
B4 B8 1.771(5)
B4 B9 1.770(6)
B5 H5 1.1200
B5 B6 1.765(6)
B5 B9 1.769(5)
B5 B10 1.770(6)
B6 H6 1.1200
B6 B10 1.760(5)
B6 B11 1.758(5)
B7 H7 1.1200
B7 B8 1.784(5)
B7 B11 1.784(5)
B7 B12 1.782(5)
B8 H8 1.1200
B8 B9 1.782(5)
B8 B12 1.784(5)
B9 H9 1.1200
B9 B10 1.786(6)
B9 B12 1.790(5)
B10 H10 1.1200
B10 B11 1.785(5)
B10 B12 1.780(5)
B11 H11 1.1200
B11 B12 1.790(5)
